data_4078357
loop_
_publ_author_name
'Oberhoff, Markus'
'Duda, Lothar'
'Karl, J\"orn'
'Mohr, Roland'
'Erker, Gerhard'
'Fr\"ohlich, Roland'
'Grehl, Matthias'

_publ_section_title
;
 The Isocyanate Route to Cyclopentadienyl-Carboxamide- and
 Cyclopentadienyl-Amino Ester-Substituted Metallocene Complexes
;
_journal_issue 19
_journal_name_full Organometallics
_journal_page_first 4005
_journal_paper_doi 10.1021/om960234k
_journal_volume 15
_journal_year 1996
_chemical_formula_sum 'C24 H32 Fe N2 O6'
_chemical_formula_weight 500.37
_chemical_name_systematic
; 
 ? 
;
_space_group_IT_number 92
_symmetry_cell_setting tetragonal
_symmetry_space_group_name_Hall 'P 4abw 2nw'
_symmetry_space_group_name_H-M 'P 41 21 2'
_atom_sites_solution_hydrogens geom
_atom_sites_solution_primary direct
_atom_sites_solution_secondary difmap
_audit_creation_method SHELXL
_cell_angle_alpha 90.00
_cell_angle_beta 90.00
_cell_angle_gamma 90.00
_cell_formula_units_Z 4
_cell_length_a 11.374(5)
_cell_length_b 11.374(5)
_cell_length_c 18.750(5)
_cell_measurement_reflns_used 25
_cell_measurement_temperature 223(2)
_cell_measurement_theta_max 18.17
_cell_measurement_theta_min 8.39
_cell_volume 2425.6(16)
_computing_cell_refinement 'Enraf Nonius Express'
_computing_data_collection 'Enraf Nonius Express'
_computing_data_reduction 'MolEN (Fair, 1990)'
_computing_molecular_graphics 'XP (siemens, 1990)'
_computing_publication_material 'SHELXL-93 (Sheldrick, 1993)'
_computing_structure_refinement 'SHELXL-93 (Sheldrick, 1993)'
_computing_structure_solution 'SHELXS-86 (Sheldrick, 1990)'
_diffrn_ambient_temperature 223(2)
_diffrn_measurement_device 'Enraf Nonius CAD4'
_diffrn_measurement_method '\w/2\q scans'
_diffrn_radiation_monochromator graphite
_diffrn_radiation_source 'fine-focus sealed tube'
_diffrn_radiation_type MoK\a
_diffrn_radiation_wavelength 0.71073
_diffrn_reflns_av_R_equivalents 0.0418
_diffrn_reflns_av_sigmaI/netI 0.0582
_diffrn_reflns_limit_h_max 14
_diffrn_reflns_limit_h_min 0
_diffrn_reflns_limit_k_max 14
_diffrn_reflns_limit_k_min 0
_diffrn_reflns_limit_l_max 23
_diffrn_reflns_limit_l_min 0
_diffrn_reflns_number 2780
_diffrn_reflns_theta_max 26.29
_diffrn_reflns_theta_min 2.53
_diffrn_standards_decay_% none
_diffrn_standards_interval_count 250
_diffrn_standards_interval_time 120
_diffrn_standards_number 3
_exptl_absorpt_coefficient_mu 0.663
_exptl_absorpt_correction_T_max 0.999
_exptl_absorpt_correction_T_min 0.972
_exptl_absorpt_correction_type none
_exptl_crystal_colour yellow-brown
_exptl_crystal_density_diffrn 1.370
_exptl_crystal_description blocks
_exptl_crystal_F_000 1056
_exptl_crystal_size_max 0.5
_exptl_crystal_size_mid 0.5
_exptl_crystal_size_min 0.4
_refine_diff_density_max 0.239
_refine_diff_density_min -0.192
_refine_diff_density_rms 0.051
_refine_ls_abs_structure_details 'Flack H D (1983), Acta Cryst. A39, 876-881'
_refine_ls_abs_structure_Flack -0.01(3)
_refine_ls_extinction_method none
_refine_ls_goodness_of_fit_all 1.115
_refine_ls_goodness_of_fit_obs 1.137
_refine_ls_hydrogen_treatment riding
_refine_ls_matrix_type full
_refine_ls_number_parameters 156
_refine_ls_number_reflns 2464
_refine_ls_number_restraints 0
_refine_ls_restrained_S_all 1.115
_refine_ls_restrained_S_obs 1.137
_refine_ls_R_factor_all 0.0880
_refine_ls_R_factor_obs 0.0392
_refine_ls_shift/esd_max 0.003
_refine_ls_shift/esd_mean 0.001
_refine_ls_structure_factor_coef Fsqd
_refine_ls_weighting_details 'w=1/[\s^2^(Fo^2^)+(0.0513P)^2^+0.5474P] where P=(Fo^2^+2Fc^2^)/3'
_refine_ls_weighting_scheme calc
_refine_ls_wR_factor_all 0.1154
_refine_ls_wR_factor_obs 0.0993
_reflns_number_observed 1795
_reflns_number_total 2464
_reflns_observed_criterion >2sigma(I)
_cod_data_source_file om960234kb.cif
_cod_data_source_block erk_220
_cod_depositor_comments
;
The following automatic conversions were performed:

'_refine_ls_weighting_scheme' value 'calc
w=1/[\s^2^(Fo^2^)+(0.0513P)^2^+0.5474P] where P=(Fo^2^+2Fc^2^)/3' was
changed to 'calc'. New tag '_refine_ls_weighting_details' was
created. The value of the new tag was set to
'w=1/[\s^2^(Fo^2^)+(0.0513P)^2^+0.5474P] where P=(Fo^2^+2Fc^2^)/3'.

Automatic conversion script
Id: cif_fix_values 3143 2015-03-26 13:38:13Z robertas 
;
_cod_database_code 4078357

loop_
_symmetry_equiv_pos_as_xyz
'x, y, z'
'-x, -y, z+1/2'
'-y+1/2, x+1/2, z+1/4'
'y+1/2, -x+1/2, z+3/4'
'-x+1/2, y+1/2, -z+1/4'
'x+1/2, -y+1/2, -z+3/4'
'y, x, -z'
'-y, -x, -z+1/2'

loop_
_atom_site_aniso_label
_atom_site_aniso_U_11
_atom_site_aniso_U_22
_atom_site_aniso_U_33
_atom_site_aniso_U_23
_atom_site_aniso_U_13
_atom_site_aniso_U_12
Fe 0.0365(3) 0.0365(3) 0.0605(5) -0.0133(3) 0.0133(3) -0.0006(4)
C11 0.037(2) 0.035(2) 0.053(2) -0.006(2) 0.009(2) 0.0045(15)
C12 0.061(2) 0.033(2) 0.065(2) -0.003(2) 0.024(2) 0.007(2)
C3 0.057(3) 0.037(2) 0.089(3) -0.021(2) 0.024(3) -0.010(2)
C2 0.042(2) 0.047(2) 0.070(3) -0.029(2) 0.005(2) -0.001(2)
C1 0.038(2) 0.032(2) 0.048(2) -0.013(2) 0.0071(15) 0.002(2)
C4 0.039(2) 0.042(2) 0.041(2) -0.011(2) 0.004(2) 0.010(2)
O4 0.056(2) 0.061(2) 0.058(2) -0.0024(15) -0.0175(14) 0.0098(14)
N 0.045(2) 0.037(2) 0.043(2) 0.0018(13) -0.0069(14) 0.0011(14)
C5 0.052(2) 0.038(2) 0.041(2) 0.001(2) -0.005(2) 0.003(2)
C6 0.060(2) 0.047(2) 0.045(2) 0.012(2) 0.008(2) -0.001(2)
C7 0.062(3) 0.082(4) 0.056(3) 0.003(2) 0.003(2) 0.019(3)
C8 0.058(3) 0.079(4) 0.060(3) 0.005(3) 0.005(2) -0.020(2)
C9 0.045(2) 0.038(2) 0.049(2) 0.001(2) -0.006(2) -0.002(2)
O91 0.066(2) 0.047(2) 0.053(2) -0.0063(13) 0.0071(14) -0.0054(14)
O92 0.073(2) 0.0355(13) 0.060(2) 0.0004(14) -0.0008(14) 0.0050(15)
C10 0.083(3) 0.038(2) 0.072(3) -0.012(2) -0.007(3) 0.002(2)

loop_
_atom_site_label
_atom_site_type_symbol
_atom_site_fract_x
_atom_site_fract_y
_atom_site_fract_z
_atom_site_U_iso_or_equiv
_atom_site_thermal_displace_type
_atom_site_occupancy
_atom_site_calc_flag
_atom_site_refinement_flags
Fe Fe 0.67989(4) 0.67989(4) 0.0000 0.0445(2) Uani 1 d S
C11 C 0.5110(3) 0.7192(3) 0.0269(2) 0.0417(9) Uani 1 d .
H11 H 0.4437(3) 0.6874(3) 0.0064(2) 0.050 Uiso 1 calc R
C12 C 0.5710(3) 0.8224(3) 0.0044(2) 0.0528(9) Uani 1 d .
H12 H 0.5493(3) 0.8703(3) -0.0336(2) 0.063 Uiso 1 calc R
C3 C 0.6685(4) 0.8401(3) 0.0491(3) 0.0610(11) Uani 1 d .
H3 H 0.7223(4) 0.9014(3) 0.0454(3) 0.073 Uiso 1 calc R
C2 C 0.6713(4) 0.7503(3) 0.1002(2) 0.0529(10) Uani 1 d .
H2 H 0.7265(4) 0.7417(3) 0.1364(2) 0.063 Uiso 1 calc R
C1 C 0.5733(3) 0.6739(3) 0.0865(2) 0.0392(8) Uani 1 d .
C4 C 0.5547(3) 0.5627(3) 0.1268(2) 0.0407(8) Uani 1 d .
O4 O 0.6237(2) 0.5319(3) 0.1731(2) 0.0584(8) Uani 1 d .
N N 0.4574(3) 0.4998(3) 0.1104(2) 0.0417(8) Uani 1 d .
H H 0.4109(33) 0.5194(32) 0.0766(21) 0.050 Uiso 1 d .
C5 C 0.4391(3) 0.3851(3) 0.1420(2) 0.0436(9) Uani 1 d .
H5 H 0.4841(3) 0.3835(3) 0.1866(2) 0.052 Uiso 1 calc R
C6 C 0.3096(4) 0.3613(3) 0.1618(2) 0.0508(10) Uani 1 d .
H6 H 0.3082(4) 0.2898(3) 0.1909(2) 0.061 Uiso 1 calc R
C7 C 0.2609(4) 0.4607(4) 0.2074(2) 0.0668(13) Uani 1 d .
H7A H 0.1871(13) 0.4371(10) 0.2277(13) 0.100 Uiso 1 calc R
H7B H 0.2496(25) 0.5293(9) 0.1784(4) 0.100 Uiso 1 calc R
H7C H 0.3154(13) 0.4783(19) 0.2450(10) 0.100 Uiso 1 calc R
C8 C 0.2319(4) 0.3389(4) 0.0971(2) 0.0655(13) Uani 1 d .
H8A H 0.1536(7) 0.3207(28) 0.1127(3) 0.098 Uiso 1 calc R
H8B H 0.2628(16) 0.2740(18) 0.0703(10) 0.098 Uiso 1 calc R
H8C H 0.2303(23) 0.4079(10) 0.0676(9) 0.098 Uiso 1 calc R
C9 C 0.4907(3) 0.2917(3) 0.0942(2) 0.0441(9) Uani 1 d .
O91 O 0.5344(3) 0.3094(2) 0.03621(14) 0.0553(7) Uani 1 d .
O92 O 0.4834(2) 0.1859(2) 0.12323(14) 0.0561(7) Uani 1 d .
C10 C 0.5300(4) 0.0899(3) 0.0809(2) 0.0642(13) Uani 1 d .
H10A H 0.5117(26) 0.0165(4) 0.1036(10) 0.096 Uiso 1 calc R
H10B H 0.6138(6) 0.0979(17) 0.0769(15) 0.096 Uiso 1 calc R
H10C H 0.4954(23) 0.0916(18) 0.0342(6) 0.096 Uiso 1 calc R

loop_
_atom_type_symbol
_atom_type_description
_atom_type_scat_dispersion_real
_atom_type_scat_dispersion_imag
_atom_type_scat_source
C C 0.0033 0.0016 'International Tables Vol C Tables 4.2.6.8 and 6.1.1.4'
H H 0.0000 0.0000 'International Tables Vol C Tables 4.2.6.8 and 6.1.1.4'
N N 0.0061 0.0033 'International Tables Vol C Tables 4.2.6.8 and 6.1.1.4'
O O 0.0106 0.0060 'International Tables Vol C Tables 4.2.6.8 and 6.1.1.4'
Fe Fe 0.3463 0.8444 'International Tables Vol C Tables 4.2.6.8 and 6.1.1.4'

loop_
_geom_angle_atom_site_label_1
_geom_angle_atom_site_label_2
_geom_angle_atom_site_label_3
_geom_angle
_geom_angle_site_symmetry_1
_geom_angle_site_symmetry_3
C1 Fe C1 126.9(2) . 7
C1 Fe C11 40.95(15) . .
C1 Fe C11 107.30(14) 7 .
C1 Fe C11 107.30(14) . 7
C1 Fe C11 40.95(15) 7 7
C11 Fe C11 118.4(2) . 7
C1 Fe C12 119.1(2) . 7
C1 Fe C12 68.37(15) 7 7
C11 Fe C12 153.2(2) . 7
C11 Fe C12 40.82(14) 7 7
C1 Fe C12 68.37(15) . .
C1 Fe C12 119.1(2) 7 .
C11 Fe C12 40.82(14) . .
C11 Fe C12 153.2(2) 7 .
C12 Fe C12 164.8(2) 7 .
C1 Fe C2 41.33(15) . .
C1 Fe C2 165.5(2) 7 .
C11 Fe C2 69.0(2) . .
C11 Fe C2 127.4(2) 7 .
C12 Fe C2 108.2(2) 7 .
C12 Fe C2 67.8(2) . .
C1 Fe C2 165.5(2) . 7
C1 Fe C2 41.33(15) 7 7
C11 Fe C2 127.4(2) . 7
C11 Fe C2 69.0(2) 7 7
C12 Fe C2 67.8(2) 7 7
C12 Fe C2 108.2(2) . 7
C2 Fe C2 151.9(2) . 7
C1 Fe C3 153.0(2) . 7
C1 Fe C3 68.4(2) 7 7
C11 Fe C3 165.0(2) . 7
C11 Fe C3 68.48(15) 7 7
C12 Fe C3 40.2(2) 7 7
C12 Fe C3 127.5(2) . 7
C2 Fe C3 118.8(2) . 7
C2 Fe C3 40.0(2) 7 7
C1 Fe C3 68.4(2) . .
C1 Fe C3 153.0(2) 7 .
C11 Fe C3 68.48(15) . .
C11 Fe C3 165.0(2) 7 .
C12 Fe C3 127.5(2) 7 .
C12 Fe C3 40.2(2) . .
C2 Fe C3 40.0(2) . .
C2 Fe C3 118.8(2) 7 .
C3 Fe C3 108.4(2) 7 .
C1 C11 C12 107.0(4) . .
C1 C11 Fe 69.2(2) . .
C12 C11 Fe 69.8(2) . .
C3 C12 C11 108.7(4) . .
C3 C12 Fe 70.1(2) . .
C11 C12 Fe 69.4(2) . .
C2 C3 C12 108.8(3) . .
C2 C3 Fe 69.9(2) . .
C12 C3 Fe 69.7(2) . .
C3 C2 C1 107.5(4) . .
C3 C2 Fe 70.0(2) . .
C1 C2 Fe 68.6(2) . .
C11 C1 C2 107.9(3) . .
C11 C1 C4 129.6(3) . .
C2 C1 C4 122.2(3) . .
C11 C1 Fe 69.9(2) . .
C2 C1 Fe 70.0(2) . .
C4 C1 Fe 121.3(2) . .
O4 C4 N 122.4(3) . .
O4 C4 C1 120.9(3) . .
N C4 C1 116.7(3) . .
C4 N C5 120.1(3) . .
N C5 C9 109.6(3) . .
N C5 C6 113.2(3) . .
C9 C5 C6 113.0(3) . .
C8 C6 C7 111.1(4) . .
C8 C6 C5 113.1(3) . .
C7 C6 C5 110.6(3) . .
O91 C9 O92 123.1(4) . .
O91 C9 C5 125.1(3) . .
O92 C9 C5 111.8(3) . .
C9 O92 C10 115.9(3) . .

loop_
_geom_bond_atom_site_label_1
_geom_bond_atom_site_label_2
_geom_bond_distance
_geom_bond_site_symmetry_2
Fe C1 2.026(3) .
Fe C1 2.026(3) 7
Fe C11 2.036(4) .
Fe C11 2.036(4) 7
Fe C12 2.042(4) 7
Fe C12 2.042(4) .
Fe C2 2.045(4) .
Fe C2 2.045(4) 7
Fe C3 2.046(4) 7
Fe C3 2.046(4) .
C11 C1 1.421(5) .
C11 C12 1.422(5) .
C12 C3 1.404(6) .
C3 C2 1.401(6) .
C2 C1 1.437(5) .
C1 C4 1.488(5) .
C4 O4 1.222(4) .
C4 N 1.354(4) .
N C5 1.448(5) .
C5 C9 1.509(5) .
C5 C6 1.542(5) .
C6 C8 1.522(6) .
C6 C7 1.523(6) .
C9 O91 1.212(4) .
C9 O92 1.323(4) .
O92 C10 1.450(5) .

loop_
_geom_torsion_atom_site_label_1
_geom_torsion_atom_site_label_2
_geom_torsion_atom_site_label_3
_geom_torsion_atom_site_label_4
_geom_torsion
_geom_torsion_site_symmetry_1
C1 Fe C11 C1 0.0 .
C1 Fe C11 C1 126.9(2) 7
C11 Fe C11 C1 83.8(2) 7
C12 Fe C11 C1 50.7(4) 7
C12 Fe C11 C1 -118.3(3) .
C2 Fe C11 C1 -38.3(2) .
C2 Fe C11 C1 168.1(2) 7
C3 Fe C11 C1 -162.2(6) 7
C3 Fe C11 C1 -81.4(2) .
C1 Fe C11 C12 118.3(3) .
C1 Fe C11 C12 -114.8(2) 7
C11 Fe C11 C12 -157.9(3) 7
C12 Fe C11 C12 169.0(2) 7
C12 Fe C11 C12 0.0 .
C2 Fe C11 C12 80.0(3) .
C2 Fe C11 C12 -73.6(3) 7
C3 Fe C11 C12 -43.9(7) 7
C3 Fe C11 C12 36.9(3) .
C1 C11 C12 C3 0.2(4) .
Fe C11 C12 C3 -59.2(3) .
C1 C11 C12 Fe 59.4(2) .
Fe C11 C12 Fe 0.0 .
C1 Fe C12 C3 81.7(3) .
C1 Fe C12 C3 -157.1(2) 7
C11 Fe C12 C3 120.1(3) .
C11 Fe C12 C3 167.4(3) 7
C12 Fe C12 C3 -40.9(2) 7
C2 Fe C12 C3 37.0(2) .
C2 Fe C12 C3 -113.3(3) 7
C3 Fe C12 C3 -73.0(4) 7
C3 Fe C12 C3 0.0 .
C1 Fe C12 C11 -38.4(2) .
C1 Fe C12 C11 82.8(3) 7
C11 Fe C12 C11 0.0 .
C11 Fe C12 C11 47.3(5) 7
C12 Fe C12 C11 -160.9(2) 7
C2 Fe C12 C11 -83.1(2) .
C2 Fe C12 C11 126.7(2) 7
C3 Fe C12 C11 166.9(2) 7
C3 Fe C12 C11 -120.1(3) .
C11 C12 C3 C2 -0.5(4) .
Fe C12 C3 C2 -59.2(3) .
C11 C12 C3 Fe 58.8(2) .
Fe C12 C3 Fe 0.0 .
C1 Fe C3 C2 38.4(2) .
C1 Fe C3 C2 168.5(3) 7
C11 Fe C3 C2 82.5(3) .
C11 Fe C3 C2 -37.7(7) 7
C12 Fe C3 C2 -72.5(3) 7
C12 Fe C3 C2 120.0(3) .
C2 Fe C3 C2 0.000(1) .
C2 Fe C3 C2 -155.6(2) 7
C3 Fe C3 C2 -113.1(3) 7
C1 Fe C3 C12 -81.6(2) .
C1 Fe C3 C12 48.6(4) 7
C11 Fe C3 C12 -37.4(2) .
C11 Fe C3 C12 -157.7(6) 7
C12 Fe C3 C12 167.5(2) 7
C12 Fe C3 C12 0.0 .
C2 Fe C3 C12 -120.0(3) .
C2 Fe C3 C12 84.4(3) 7
C3 Fe C3 C12 126.9(3) 7
C12 C3 C2 C1 0.5(4) .
Fe C3 C2 C1 -58.6(3) .
C12 C3 C2 Fe 59.1(3) .
Fe C3 C2 Fe 0.0 .
C1 Fe C2 C3 -119.1(4) .
C1 Fe C2 C3 -158.9(6) 7
C11 Fe C2 C3 -81.2(3) .
C11 Fe C2 C3 168.5(2) 7
C12 Fe C2 C3 127.2(3) 7
C12 Fe C2 C3 -37.1(2) .
C2 Fe C2 C3 50.3(2) 7
C3 Fe C2 C3 84.6(4) 7
C3 Fe C2 C3 0.000(1) .
C1 Fe C2 C1 0.0 .
C1 Fe C2 C1 -39.8(8) 7
C11 Fe C2 C1 38.0(2) .
C11 Fe C2 C1 -72.4(3) 7
C12 Fe C2 C1 -113.7(2) 7
C12 Fe C2 C1 82.0(2) .
C2 Fe C2 C1 169.4(2) 7
C3 Fe C2 C1 -156.2(2) 7
C3 Fe C2 C1 119.1(4) .
C12 C11 C1 C2 0.1(4) .
Fe C11 C1 C2 59.9(2) .
C12 C11 C1 C4 -174.4(3) .
Fe C11 C1 C4 -114.6(4) .
C12 C11 C1 Fe -59.8(2) .
Fe C11 C1 Fe 0.0 .
C3 C2 C1 C11 -0.4(4) .
Fe C2 C1 C11 -59.8(2) .
C3 C2 C1 C4 174.6(3) .
Fe C2 C1 C4 115.1(3) .
C3 C2 C1 Fe 59.4(3) .
Fe C2 C1 Fe 0.0 .
C1 Fe C1 C11 -72.7(2) 7
C11 Fe C1 C11 0.0 .
C11 Fe C1 C11 -113.6(3) 7
C12 Fe C1 C11 -156.4(2) 7
C12 Fe C1 C11 38.3(2) .
C2 Fe C1 C11 118.8(3) .
C2 Fe C1 C11 -40.8(7) 7
C3 Fe C1 C11 169.9(3) 7
C3 Fe C1 C11 81.6(2) .
C1 Fe C1 C2 168.5(3) 7
C11 Fe C1 C2 -118.8(3) .
C11 Fe C1 C2 127.5(2) 7
C12 Fe C1 C2 84.7(3) 7
C12 Fe C1 C2 -80.6(3) .
C2 Fe C1 C2 0.0 .
C2 Fe C1 C2 -159.7(5) 7
C3 Fe C1 C2 51.1(4) 7
C3 Fe C1 C2 -37.2(3) .
C1 Fe C1 C4 52.2(3) 7
C11 Fe C1 C4 124.9(4) .
C11 Fe C1 C4 11.2(3) 7
C12 Fe C1 C4 -31.6(3) 7
C12 Fe C1 C4 163.1(3) .
C2 Fe C1 C4 -116.3(4) .
C2 Fe C1 C4 84.0(7) 7
C3 Fe C1 C4 -65.2(5) 7
C3 Fe C1 C4 -153.5(3) .
C11 C1 C4 O4 173.2(3) .
C2 C1 C4 O4 -0.6(5) .
Fe C1 C4 O4 84.3(4) .
C11 C1 C4 N -8.0(5) .
C2 C1 C4 N 178.2(3) .
Fe C1 C4 N -96.9(3) .
O4 C4 N C5 -7.4(5) .
C1 C4 N C5 173.9(3) .
C4 N C5 C9 -91.5(4) .
C4 N C5 C6 141.4(3) .
N C5 C6 C8 73.0(4) .
C9 C5 C6 C8 -52.2(4) .
N C5 C6 C7 -52.4(4) .
C9 C5 C6 C7 -177.7(3) .
N C5 C9 O91 -4.1(5) .
C6 C5 C9 O91 123.2(4) .
N C5 C9 O92 175.5(3) .
C6 C5 C9 O92 -57.2(4) .
O91 C9 O92 C10 -0.9(5) .
C5 C9 O92 C10 179.5(3) .
